data_7714391
loop_
_publ_author_name
'Novikov, Anton P.'
'Zagidullin, Karim A.'
'Volkov, Mikhail A.'
'German, Konstantin E.'
'Nevolin, Iurii'
'Grigoriev , Mikhail'

_publ_section_title
;
 Influence of organic cation on the formation of hexahalotechnetates:
 X-ray, thermal and comparative analysis of non-covalent interactions
;
_journal_name_full 'Dalton Transactions'
_journal_paper_doi 10.1039/D3DT03235C
_journal_year 2023
_chemical_formula_moiety 'Cl6 Tc, 4(Cl), 1.5(H2 O), 6(C4 H5 N2)'
_chemical_formula_sum 'C24 H33 Cl10 N12 O1.5 Tc'
_chemical_formula_weight 966.12
_space_group_crystal_system monoclinic
_space_group_IT_number 14
_space_group_name_Hall '-P 2ybc'
_space_group_name_H-M_alt 'P 1 21/c 1'
_atom_sites_solution_hydrogens mixed
_audit_creation_date 2023-07-06
_audit_creation_method
;
Olex2 1.5
(compiled 2023.03.06 svn.rbb2c1857 for OlexSys, GUI svn.r6748)
;
_audit_update_record
;
2023-09-29 deposited with the CCDC.	2023-11-03 downloaded from the CCDC.
;
_cell_angle_alpha 90
_cell_angle_beta 108.1910(10)
_cell_angle_gamma 90
_cell_formula_units_Z 8
_cell_length_a 28.5623(9)
_cell_length_b 12.8616(4)
_cell_length_c 22.0923(7)
_cell_measurement_reflns_used 9794
_cell_measurement_temperature 100(2)
_cell_measurement_theta_max 34.43
_cell_measurement_theta_min 3.22
_cell_volume 7710.1(4)
_computing_molecular_graphics 'Olex2 1.5 (Dolomanov et al., 2009)'
_computing_publication_material 'Olex2 1.5 (Dolomanov et al., 2009)'
_computing_structure_refinement 'SHELXL-2018/3 (Sheldrick, 2018)'
_diffrn_ambient_temperature 100(2)
_diffrn_measured_fraction_theta_full 0.995
_diffrn_measured_fraction_theta_max 0.972
_diffrn_measurement_device_type 'Bruker KAPPA APEX II area-detector diffractometer'
_diffrn_radiation_type MoK\a
_diffrn_radiation_wavelength 0.71073
_diffrn_reflns_av_R_equivalents 0.0529
_diffrn_reflns_av_unetI/netI 0.0453
_diffrn_reflns_Laue_measured_fraction_full 0.995
_diffrn_reflns_Laue_measured_fraction_max 0.972
_diffrn_reflns_limit_h_max 45
_diffrn_reflns_limit_h_min -45
_diffrn_reflns_limit_k_max 20
_diffrn_reflns_limit_k_min -20
_diffrn_reflns_limit_l_max 34
_diffrn_reflns_limit_l_min -35
_diffrn_reflns_number 205070
_diffrn_reflns_point_group_measured_fraction_full 0.995
_diffrn_reflns_point_group_measured_fraction_max 0.972
_diffrn_reflns_theta_full 25.242
_diffrn_reflns_theta_max 34.996
_diffrn_reflns_theta_min 4.148
_exptl_absorpt_coefficient_mu 1.108
_exptl_absorpt_correction_T_max 0.747
_exptl_absorpt_correction_T_min 0.705
_exptl_absorpt_correction_type multi-scan
_exptl_absorpt_process_details
;
 SADABS 2016/2: Krause, L., Herbst-Irmer, R., Sheldrick G.M. & Stalke D.,
 J. Appl. Cryst. 48 (2015) 3-10
;
_exptl_crystal_density_diffrn 1.665
_exptl_crystal_description fragment
_exptl_crystal_F_000 3888
_exptl_crystal_size_max 0.3
_exptl_crystal_size_mid 0.26
_exptl_crystal_size_min 0.2
_refine_diff_density_max 0.688
_refine_diff_density_min -0.597
_refine_diff_density_rms 0.113
_refine_ls_extinction_method none
_refine_ls_goodness_of_fit_ref 1.020
_refine_ls_hydrogen_treatment mixed
_refine_ls_matrix_type full
_refine_ls_number_parameters 892
_refine_ls_number_reflns 33002
_refine_ls_number_restraints 9
_refine_ls_restrained_S_all 1.021
_refine_ls_R_factor_all 0.0643
_refine_ls_R_factor_gt 0.0358
_refine_ls_shift/su_max 0.006
_refine_ls_shift/su_mean 0.000
_refine_ls_structure_factor_coef Fsqd
_refine_ls_weighting_details 'w=1/[\s^2^(Fo^2^)+(0.0216P)^2^+3.5907P] where P=(Fo^2^+2Fc^2^)/3'
_refine_ls_weighting_scheme calc
_refine_ls_wR_factor_gt 0.0640
_refine_ls_wR_factor_ref 0.0735
_reflns_Friedel_coverage 0.000
_reflns_number_gt 23824
_reflns_number_total 33002
_reflns_threshold_expression 'I > 2\s(I)'
_cod_data_source_file d3dt03235c2.cif
_cod_data_source_block MV19
_cod_depositor_comments
;

2024-11-09
Z value and formula fixed to values more according to usual
chemical conventions.                 miguel
;
_cod_original_formula_sum 'C48 H66 Cl20 N24 O3 Tc2'
_cod_original_formula_weight 1932.24
_cod_original_formula_moiety '2(Cl6 Tc), 8(Cl), 3(H2 O), 12(C4 H5 N2)'
_cod_original_formula_units_Z 4
_cod_database_code 7714391
_shelx_shelxl_version_number 2018/3
_shelx_space_group_comment
;
The symmetry employed for this shelxl refinement is uniquely defined
by the following loop, which should always be used as a source of
symmetry information in preference to the above space-group names.
They are only intended as comments.
;
_shelx_estimated_absorpt_t_max 0.809
_shelx_estimated_absorpt_t_min 0.732
_olex2_refinement_description
;
1. Restrained distances
 O1W-H1A = O1W-H1B = O2W-H2A = O2W-H2B = O3W-H3A = O3W-H3B
 0.85 with sigma of 0.02
 H1A-H1B = H2A-H2B = H3A-H3B
 1.35 with sigma of 0.02
2.a Aromatic/amide H refined with riding coordinates:
 N1(H1), N3(H3), N5(H5), N7(H7), N9(H9), N11(H11), N13(H13), N15(H15),
 N17(H17), N19(H19), N21(H21), N23(H23), C1(H1C), C2(H2C), C3(H3C), C4(H4A),
 C5(H5A), C6(H6A), C7(H7A), C8(H8A), C9(H9A), C10(H10A), C11(H11A), C12(H12A),
 C13(H13A), C14(H14A), C15(H15A), C16(H16A), C17(H17A), C18(H18A), C19(H19A),
 C20(H20A), C21(H21A), C22(H22A), C23(H23A), C24(H24A), C25(H25A), C26(H26A),
 C27(H27A), C28(H28A), C29(H29A), C30(H30A), C31(H31A), C32(H32A), C33(H33A),
 C34(H34A), C35(H35A), C36(H36A), C37(H37A), C38(H38A), C39(H39A), C40(H40A),
 C41(H41A), C42(H42A), C43(H43A), C44(H44A), C45(H45A), C46(H46A), C47(H47A),
 C48(H48A)
;
_olex2_submission_special_instructions 'No special instructions were received'

loop_
_space_group_symop_operation_xyz
'x, y, z'
'-x, y+1/2, -z+1/2'
'-x, -y, -z'
'x, -y-1/2, z-1/2'

loop_
_atom_site_label
_atom_site_type_symbol
_atom_site_fract_x
_atom_site_fract_y
_atom_site_fract_z
_atom_site_U_iso_or_equiv
_atom_site_adp_type
_atom_site_occupancy
_atom_site_site_symmetry_order
_atom_site_calc_flag
_atom_site_refinement_flags_posn
_atom_site_refinement_flags_adp
_atom_site_refinement_flags_occupancy
_atom_site_disorder_assembly
_atom_site_disorder_group
Tc1 Tc 0.62908(2) 0.86988(2) 0.25649(2) 0.00818(3) Uani 1 1 d . . . . .
Tc2 Tc 0.87696(2) 0.10999(2) 0.75457(2) 0.00813(3) Uani 1 1 d . . . . .
Cl1 Cl 0.56068(2) 0.33573(4) 0.16484(2) 0.02475(9) Uani 1 1 d . . . . .
Cl2 Cl 0.68816(2) 0.40432(4) 0.33650(2) 0.02166(9) Uani 1 1 d . . . . .
Cl3 Cl 0.79938(2) 0.63040(3) 0.44361(2) 0.01255(7) Uani 1 1 d . . . . .
Cl4 Cl 0.84485(2) 0.63668(3) 0.61887(2) 0.01783(8) Uani 1 1 d . . . . .
Cl5 Cl 0.69948(2) 0.37483(3) 0.57146(2) 0.01497(7) Uani 1 1 d . . . . .
Cl6 Cl 0.54973(2) 0.11190(3) 0.42833(2) 0.01463(7) Uani 1 1 d . . . . .
Cl7 Cl 0.90584(2) 0.62933(3) 0.88770(2) 0.01767(8) Uani 1 1 d . . . . .
Cl8 Cl 0.95437(2) 0.63293(3) 1.06321(2) 0.01307(7) Uani 1 1 d . . . . .
Cl11 Cl 0.54678(2) 0.85196(3) 0.25719(2) 0.01296(7) Uani 1 1 d . . . . .
Cl12 Cl 0.65540(2) 0.74713(3) 0.33912(2) 0.01353(7) Uani 1 1 d . . . . .
Cl13 Cl 0.63983(2) 1.00497(3) 0.33112(2) 0.01287(7) Uani 1 1 d . . . . .
Cl14 Cl 0.60628(2) 0.99305(3) 0.17386(2) 0.01331(7) Uani 1 1 d . . . . .
Cl15 Cl 0.61441(2) 0.73554(3) 0.18072(2) 0.01354(7) Uani 1 1 d . . . . .
Cl16 Cl 0.71161(2) 0.88545(3) 0.25670(2) 0.01211(7) Uani 1 1 d . . . . .
Cl21 Cl 0.79441(2) 0.12098(3) 0.75512(2) 0.01448(7) Uani 1 1 d . . . . .
Cl22 Cl 0.90160(2) 0.23772(3) 0.83474(2) 0.01345(7) Uani 1 1 d . . . . .
Cl23 Cl 0.89082(2) -0.02012(3) 0.83309(2) 0.01342(7) Uani 1 1 d . . . . .
Cl24 Cl 0.85485(2) -0.01710(3) 0.67456(2) 0.01388(7) Uani 1 1 d . . . . .
Cl25 Cl 0.85977(2) 0.24109(3) 0.67703(2) 0.01343(7) Uani 1 1 d . . . . .
Cl26 Cl 0.95928(2) 0.09744(3) 0.75345(2) 0.01266(7) Uani 1 1 d . . . . .
O1W O 0.66742(5) 0.39899(13) 0.18327(6) 0.0302(3) Uani 1 1 d D . . . .
H1A H 0.6385(5) 0.3938(19) 0.1731(11) 0.045 Uiso 1 1 d D U . . .
H1B H 0.6800(8) 0.3950(19) 0.2224(7) 0.045 Uiso 1 1 d D U . . .
O2W O 0.89101(7) 0.52547(13) 0.75172(8) 0.0460(4) Uani 1 1 d D . . . .
H2A H 0.8945(10) 0.5684(19) 0.7838(9) 0.069 Uiso 1 1 d D U . . .
H2B H 0.8775(10) 0.5665(19) 0.7183(9) 0.069 Uiso 1 1 d D U . . .
O3W O 0.58294(5) 0.31710(11) 0.31809(6) 0.0221(3) Uani 1 1 d D . . . .
H3A H 0.6121(5) 0.3268(18) 0.3277(10) 0.033 Uiso 1 1 d D U . . .
H3B H 0.5701(7) 0.3269(17) 0.2797(7) 0.033 Uiso 1 1 d D U . . .
N1 N 0.70100(5) 0.38309(10) 0.08339(7) 0.0156(3) Uani 1 1 d . . . . .
H1 H 0.692839 0.393277 0.118186 0.019 Uiso 1 1 calc R U . . .
N2 N 0.72620(5) 0.35180(11) -0.02486(7) 0.0198(3) Uani 1 1 d . . . . .
N3 N 0.54739(5) 0.36063(10) 0.41470(7) 0.0157(3) Uani 1 1 d . . . . .
H3 H 0.556620 0.357032 0.380300 0.019 Uiso 1 1 calc R U . . .
N4 N 0.51845(6) 0.37247(12) 0.52132(7) 0.0215(3) Uani 1 1 d . . . . .
N5 N 0.46137(5) 0.35473(11) 0.06409(7) 0.0179(3) Uani 1 1 d . . . . .
H5 H 0.488079 0.339344 0.095614 0.021 Uiso 1 1 calc R U . . .
N6 N 0.37848(6) 0.40004(12) -0.03396(7) 0.0223(3) Uani 1 1 d . . . . .
N7 N 0.78764(5) 0.37144(10) 0.43395(7) 0.0155(3) Uani 1 1 d . . . . .
H7 H 0.760299 0.365682 0.401754 0.019 Uiso 1 1 calc R U . . .
N8 N 0.87220(5) 0.38792(11) 0.53374(7) 0.0192(3) Uani 1 1 d . . . . .
N9 N 0.91251(5) 0.62042(10) 0.53193(7) 0.0137(3) Uani 1 1 d . . . . .
H9 H 0.882506 0.620543 0.534935 0.016 Uiso 1 1 calc R U . . .
N10 N 1.00548(5) 0.61835(11) 0.52248(7) 0.0162(3) Uani 1 1 d . . . . .
N11 N 0.72867(5) 0.61730(10) 0.52508(7) 0.0163(3) Uani 1 1 d . . . . .
H11 H 0.759394 0.618797 0.524756 0.020 Uiso 1 1 calc R U . . .
N12 N 0.63323(5) 0.62036(11) 0.52520(7) 0.0182(3) Uani 1 1 d . . . . .
N13 N 0.76625(5) 0.64743(11) 0.30059(6) 0.0157(3) Uani 1 1 d . . . . .
H13 H 0.769050 0.636624 0.340905 0.019 Uiso 1 1 calc R U . . .
N14 N 0.75798(5) 0.67859(11) 0.17595(6) 0.0169(3) Uani 1 1 d . . . . .
N15 N 0.73471(6) 0.37147(11) 0.71293(7) 0.0213(3) Uani 1 1 d . . . . .
H15 H 0.718095 0.367979 0.672080 0.026 Uiso 1 1 calc R U . . .
N16 N 0.78636(6) 0.38062(12) 0.83927(7) 0.0230(3) Uani 1 1 d . . . . .
N17 N 1.02140(5) 0.62213(10) 0.97212(7) 0.0173(3) Uani 1 1 d . . . . .
H17 H 0.990533 0.624730 0.971774 0.021 Uiso 1 1 calc R U . . .
N18 N 1.11720(5) 0.61818(11) 0.97339(7) 0.0159(3) Uani 1 1 d . . . . .
N19 N 0.98570(5) 0.65836(11) 1.20610(6) 0.0160(3) Uani 1 1 d . . . . .
H19 H 0.982436 0.650427 1.165424 0.019 Uiso 1 1 calc R U . . .
N20 N 0.99535(5) 0.68078(12) 1.33179(7) 0.0197(3) Uani 1 1 d . . . . .
N21 N 0.83853(5) 0.61853(10) 0.97495(7) 0.0137(3) Uani 1 1 d . . . . .
H21 H 0.868394 0.618383 0.971475 0.016 Uiso 1 1 calc R U . . .
N22 N 0.74596(5) 0.61710(11) 0.98573(7) 0.0162(3) Uani 1 1 d . . . . .
N23 N 0.51218(5) 0.10173(10) 0.28596(7) 0.0165(3) Uani 1 1 d . . . . .
H23 H 0.532138 0.109281 0.325103 0.020 Uiso 1 1 calc R U . . .
N24 N 0.45037(5) 0.07829(11) 0.16500(7) 0.0175(3) Uani 1 1 d . . . . .
C1 C 0.66573(6) 0.37040(13) 0.02803(8) 0.0178(3) Uani 1 1 d . . . . .
H1C H 0.631975 0.371711 0.025801 0.021 Uiso 1 1 calc R U . . .
C2 C 0.67918(6) 0.35530(14) -0.02601(8) 0.0199(3) Uani 1 1 d . . . . .
H2C H 0.654021 0.347043 -0.065685 0.024 Uiso 1 1 calc R U . . .
C3 C 0.76049(6) 0.36477(13) 0.03206(8) 0.0174(3) Uani 1 1 d . . . . .
H3C H 0.794276 0.362909 0.034466 0.021 Uiso 1 1 calc R U . . .
C4 C 0.74859(6) 0.38068(12) 0.08719(8) 0.0163(3) Uani 1 1 d . . . . .
H4A H 0.773609 0.389710 0.126905 0.020 Uiso 1 1 calc R U . . .
C5 C 0.58153(6) 0.36613(13) 0.47167(8) 0.0191(3) Uani 1 1 d . . . . .
H5A H 0.615616 0.366216 0.475591 0.023 Uiso 1 1 calc R U . . .
C6 C 0.56605(7) 0.37170(14) 0.52493(9) 0.0233(4) Uani 1 1 d . . . . .
H6A H 0.590203 0.375129 0.565739 0.028 Uiso 1 1 calc R U . . .
C7 C 0.48551(6) 0.36717(13) 0.46304(8) 0.0173(3) Uani 1 1 d . . . . .
H7A H 0.451394 0.368038 0.458911 0.021 Uiso 1 1 calc R U . . .
C8 C 0.49949(6) 0.36048(13) 0.40879(8) 0.0169(3) Uani 1 1 d . . . . .
H8A H 0.475432 0.355853 0.367959 0.020 Uiso 1 1 calc R U . . .
C9 C 0.41791(6) 0.35305(13) 0.07420(8) 0.0174(3) Uani 1 1 d . . . . .
H9A H 0.415432 0.336652 0.115019 0.021 Uiso 1 1 calc R U . . .
C10 C 0.37640(6) 0.37583(13) 0.02370(8) 0.0183(3) Uani 1 1 d . . . . .
H10A H 0.345139 0.374136 0.030427 0.022 Uiso 1 1 calc R U . . .
C11 C 0.42301(7) 0.40185(14) -0.04142(9) 0.0246(4) Uani 1 1 d . . . . .
H11A H 0.425609 0.419500 -0.082004 0.029 Uiso 1 1 calc R U . . .
C12 C 0.46552(7) 0.37913(14) 0.00740(9) 0.0225(4) Uani 1 1 d . . . . .
H12A H 0.496804 0.380854 0.000766 0.027 Uiso 1 1 calc R U . . .
C13 C 0.83075(6) 0.37059(13) 0.42250(8) 0.0165(3) Uani 1 1 d . . . . .
H13A H 0.832311 0.364799 0.380305 0.020 Uiso 1 1 calc R U . . .
C14 C 0.87325(6) 0.37845(12) 0.47417(8) 0.0168(3) Uani 1 1 d . . . . .
H14A H 0.904284 0.377023 0.466798 0.020 Uiso 1 1 calc R U . . .
C15 C 0.82804(7) 0.38916(13) 0.54234(8) 0.0200(3) Uani 1 1 d . . . . .
H15A H 0.826301 0.396126 0.584399 0.024 Uiso 1 1 calc R U . . .
C16 C 0.78471(6) 0.38069(12) 0.49240(8) 0.0181(3) Uani 1 1 d . . . . .
H16A H 0.753668 0.381475 0.499749 0.022 Uiso 1 1 calc R U . . .
C17 C 0.91892(6) 0.64134(12) 0.47594(8) 0.0148(3) Uani 1 1 d . . . . .
H17A H 0.891649 0.656874 0.439530 0.018 Uiso 1 1 calc R U . . .
C18 C 0.96645(6) 0.63979(13) 0.47240(8) 0.0152(3) Uani 1 1 d . . . . .
H18A H 0.971411 0.654593 0.432718 0.018 Uiso 1 1 calc R U . . .
C19 C 0.99724(6) 0.59788(13) 0.57778(8) 0.0164(3) Uani 1 1 d . . . . .
H19A H 1.024481 0.581893 0.614136 0.020 Uiso 1 1 calc R U . . .
C20 C 0.95070(6) 0.59921(12) 0.58371(8) 0.0151(3) Uani 1 1 d . . . . .
H20A H 0.945776 0.585431 0.623537 0.018 Uiso 1 1 calc R U . . .
C21 C 0.71939(6) 0.63112(13) 0.57980(8) 0.0176(3) Uani 1 1 d . . . . .
H21A H 0.745457 0.639594 0.618598 0.021 Uiso 1 1 calc R U . . .
C22 C 0.67065(6) 0.63283(13) 0.57878(8) 0.0179(3) Uani 1 1 d . . . . .
H22A H 0.663624 0.643257 0.617629 0.021 Uiso 1 1 calc R U . . .
C23 C 0.64485(6) 0.60328(13) 0.47184(8) 0.0182(3) Uani 1 1 d . . . . .
H23A H 0.618983 0.592098 0.433161 0.022 Uiso 1 1 calc R U . . .
C24 C 0.69269(6) 0.60127(13) 0.47074(8) 0.0186(3) Uani 1 1 d . . . . .
H24A H 0.699878 0.588762 0.432192 0.022 Uiso 1 1 calc R U . . .
C25 C 0.72680(6) 0.61190(13) 0.25592(8) 0.0175(3) Uani 1 1 d . . . . .
H25A H 0.701611 0.575814 0.266980 0.021 Uiso 1 1 calc R U . . .
C26 C 0.72326(6) 0.62874(13) 0.19280(8) 0.0164(3) Uani 1 1 d . . . . .
H26A H 0.695071 0.603816 0.160453 0.020 Uiso 1 1 calc R U . . .
C27 C 0.79696(6) 0.71397(13) 0.22273(8) 0.0180(3) Uani 1 1 d . . . . .
H27A H 0.822087 0.750530 0.211809 0.022 Uiso 1 1 calc R U . . .
C28 C 0.80177(6) 0.69903(13) 0.28610(8) 0.0167(3) Uani 1 1 d . . . . .
H28A H 0.829650 0.724816 0.318599 0.020 Uiso 1 1 calc R U . . .
C29 C 0.78124(7) 0.40292(15) 0.73060(9) 0.0245(4) Uani 1 1 d . . . . .
H29A H 0.796606 0.422116 0.699813 0.029 Uiso 1 1 calc R U . . .
C30 C 0.80673(7) 0.40702(15) 0.79484(9) 0.0247(4) Uani 1 1 d . . . . .
H30A H 0.840074 0.429533 0.807896 0.030 Uiso 1 1 calc R U . . .
C31 C 0.73966(7) 0.34996(14) 0.81932(8) 0.0217(4) Uani 1 1 d . . . . .
H31A H 0.724237 0.330613 0.850014 0.026 Uiso 1 1 calc R U . . .
C32 C 0.71261(7) 0.34518(13) 0.75520(8) 0.0208(3) Uani 1 1 d . . . . .
H32A H 0.679122 0.323633 0.741970 0.025 Uiso 1 1 calc R U . . .
C33 C 1.03104(6) 0.61840(13) 0.91711(8) 0.0175(3) Uani 1 1 d . . . . .
H33A H 1.005145 0.616817 0.877731 0.021 Uiso 1 1 calc R U . . .
C34 C 1.07992(6) 0.61687(13) 0.91877(8) 0.0176(3) Uani 1 1 d . . . . .
H34A H 1.087217 0.614817 0.879681 0.021 Uiso 1 1 calc R U . . .
C35 C 1.10549(6) 0.61998(13) 1.02733(8) 0.0175(3) Uani 1 1 d . . . . .
H35A H 1.131313 0.619830 1.066792 0.021 Uiso 1 1 calc R U . . .
C36 C 1.05738(7) 0.62205(13) 1.02803(9) 0.0204(3) Uani 1 1 d . . . . .
H36A H 1.050012 0.623380 1.067088 0.024 Uiso 1 1 calc R U . . .
C37 C 1.02731(6) 0.62802(13) 1.24927(8) 0.0181(3) Uani 1 1 d . . . . .
H37A H 1.053459 0.598864 1.236818 0.022 Uiso 1 1 calc R U . . .
C38 C 1.03134(6) 0.64023(13) 1.31293(8) 0.0184(3) Uani 1 1 d . . . . .
H38A H 1.060877 0.618885 1.344302 0.022 Uiso 1 1 calc R U . . .
C39 C 0.95440(6) 0.71069(14) 1.28651(8) 0.0200(3) Uani 1 1 d . . . . .
H39A H 0.928248 0.740052 1.298875 0.024 Uiso 1 1 calc R U . . .
C40 C 0.94875(6) 0.70047(13) 1.22254(8) 0.0173(3) Uani 1 1 d . . . . .
H40A H 0.919426 0.722740 1.191109 0.021 Uiso 1 1 calc R U . . .
C41 C 0.83282(6) 0.63638(12) 1.03140(8) 0.0151(3) Uani 1 1 d . . . . .
H41A H 0.860477 0.649233 1.067850 0.018 Uiso 1 1 calc R U . . .
C42 C 0.78551(6) 0.63577(12) 1.03578(7) 0.0143(3) Uani 1 1 d . . . . .
H42A H 0.781070 0.649154 1.075929 0.017 Uiso 1 1 calc R U . . .
C43 C 0.75363(6) 0.59951(13) 0.93001(8) 0.0170(3) Uani 1 1 d . . . . .
H43A H 0.726071 0.585589 0.893634 0.020 Uiso 1 1 calc R U . . .
C44 C 0.79990(6) 0.60076(13) 0.92328(8) 0.0161(3) Uani 1 1 d . . . . .
H44A H 0.804292 0.589296 0.882912 0.019 Uiso 1 1 calc R U . . .
C45 C 0.46563(6) 0.07352(13) 0.27703(8) 0.0185(3) Uani 1 1 d . . . . .
H45A H 0.453937 0.061223 0.312203 0.022 Uiso 1 1 calc R U . . .
C46 C 0.43483(6) 0.06266(13) 0.21524(8) 0.0192(3) Uani 1 1 d . . . . .
H46A H 0.401449 0.043392 0.208312 0.023 Uiso 1 1 calc R U . . .
C47 C 0.49711(6) 0.10680(12) 0.17629(8) 0.0161(3) Uani 1 1 d . . . . .
H47A H 0.508849 0.119407 0.141186 0.019 Uiso 1 1 calc R U . . .
C48 C 0.52926(6) 0.11872(12) 0.23757(8) 0.0160(3) Uani 1 1 d . . . . .
H48A H 0.562591 0.138501 0.244640 0.019 Uiso 1 1 calc R U . . .

loop_
_atom_site_aniso_label
_atom_site_aniso_U_11
_atom_site_aniso_U_22
_atom_site_aniso_U_33
_atom_site_aniso_U_23
_atom_site_aniso_U_13
_atom_site_aniso_U_12
Tc1 0.00795(5) 0.00911(5) 0.00762(5) 0.00012(4) 0.00262(4) 0.00045(4)
Tc2 0.00795(5) 0.00920(5) 0.00708(5) 0.00021(4) 0.00211(4) -0.00020(4)
Cl1 0.01569(18) 0.0342(2) 0.0230(2) 0.00006(18) 0.00406(16) -0.00399(17)
Cl2 0.01325(17) 0.0308(2) 0.01914(19) 0.00233(17) 0.00249(15) -0.00033(16)
Cl3 0.01199(15) 0.01565(16) 0.01040(15) 0.00011(13) 0.00404(12) -0.00056(13)
Cl4 0.01502(17) 0.0267(2) 0.01250(17) -0.00259(15) 0.00541(14) 0.00082(15)
Cl5 0.01615(17) 0.01523(17) 0.01349(17) -0.00022(14) 0.00456(14) -0.00032(13)
Cl6 0.01567(17) 0.01558(17) 0.01214(16) 0.00051(13) 0.00359(13) 0.00087(13)
Cl7 0.01424(17) 0.0275(2) 0.01210(17) 0.00063(15) 0.00524(13) -0.00083(15)
Cl8 0.01261(16) 0.01593(17) 0.01117(16) 0.00013(13) 0.00443(13) 0.00032(13)
Cl11 0.00918(15) 0.01698(17) 0.01336(16) -0.00102(13) 0.00445(13) -0.00070(13)
Cl12 0.01514(16) 0.01311(16) 0.01246(16) 0.00413(13) 0.00450(13) 0.00175(13)
Cl13 0.01345(16) 0.01270(16) 0.01174(16) -0.00328(13) 0.00288(13) 0.00062(13)
Cl14 0.01373(16) 0.01437(16) 0.01134(16) 0.00358(13) 0.00320(13) 0.00210(13)
Cl15 0.01437(16) 0.01373(16) 0.01329(17) -0.00410(13) 0.00542(13) -0.00173(13)
Cl16 0.00929(15) 0.01350(16) 0.01421(16) 0.00086(13) 0.00464(12) 0.00028(12)
Cl21 0.00917(15) 0.02129(19) 0.01319(16) 0.00133(14) 0.00383(13) 0.00029(13)
Cl22 0.01515(16) 0.01296(16) 0.01210(16) -0.00340(13) 0.00405(13) -0.00111(13)
Cl23 0.01430(16) 0.01305(16) 0.01158(16) 0.00386(13) 0.00212(13) -0.00090(13)
Cl24 0.01491(16) 0.01321(16) 0.01192(16) -0.00381(13) 0.00188(13) -0.00187(13)
Cl25 0.01515(16) 0.01282(16) 0.01243(16) 0.00364(13) 0.00448(13) 0.00129(13)
Cl26 0.00926(15) 0.01651(17) 0.01262(16) -0.00070(13) 0.00402(12) 0.00028(13)
O1W 0.0201(7) 0.0537(9) 0.0185(7) -0.0062(7) 0.0084(5) -0.0112(7)
O2W 0.0754(12) 0.0355(9) 0.0276(8) 0.0037(7) 0.0167(9) 0.0262(9)
O3W 0.0230(6) 0.0268(7) 0.0189(6) -0.0011(5) 0.0101(5) -0.0038(6)
N1 0.0156(6) 0.0148(6) 0.0171(7) -0.0012(5) 0.0061(5) 0.0000(5)
N2 0.0237(7) 0.0197(7) 0.0162(7) 0.0025(6) 0.0065(6) -0.0006(6)
N3 0.0163(6) 0.0137(6) 0.0185(7) 0.0000(5) 0.0075(5) -0.0009(5)
N4 0.0236(7) 0.0245(8) 0.0156(7) -0.0009(6) 0.0047(6) 0.0049(6)
N5 0.0138(6) 0.0144(6) 0.0237(7) -0.0020(6) 0.0034(5) -0.0005(5)
N6 0.0267(8) 0.0199(7) 0.0166(7) -0.0042(6) 0.0016(6) -0.0030(6)
N7 0.0124(6) 0.0143(6) 0.0178(7) -0.0005(5) 0.0019(5) -0.0006(5)
N8 0.0222(7) 0.0152(7) 0.0161(7) 0.0011(5) 0.0001(6) 0.0013(5)
N9 0.0103(6) 0.0121(6) 0.0190(7) -0.0012(5) 0.0049(5) -0.0004(5)
N10 0.0123(6) 0.0195(7) 0.0164(7) -0.0027(5) 0.0042(5) 0.0003(5)
N11 0.0137(6) 0.0141(6) 0.0238(7) 0.0010(5) 0.0097(6) -0.0002(5)
N12 0.0143(6) 0.0207(7) 0.0210(7) 0.0026(6) 0.0076(6) 0.0003(5)
N13 0.0226(7) 0.0154(6) 0.0107(6) 0.0022(5) 0.0075(5) 0.0058(5)
N14 0.0194(7) 0.0200(7) 0.0126(6) 0.0034(5) 0.0067(5) 0.0068(5)
N15 0.0294(8) 0.0180(7) 0.0129(7) -0.0030(5) 0.0013(6) 0.0081(6)
N16 0.0245(8) 0.0228(8) 0.0175(7) -0.0023(6) 0.0007(6) 0.0099(6)
N17 0.0137(6) 0.0140(6) 0.0269(8) -0.0019(6) 0.0103(6) 0.0011(5)
N18 0.0148(6) 0.0175(7) 0.0170(7) -0.0003(5) 0.0071(5) -0.0001(5)
N19 0.0220(7) 0.0151(6) 0.0114(6) -0.0015(5) 0.0060(5) -0.0044(5)
N20 0.0237(7) 0.0227(7) 0.0136(7) -0.0027(6) 0.0071(6) -0.0092(6)
N21 0.0116(6) 0.0118(6) 0.0192(7) 0.0009(5) 0.0070(5) 0.0000(5)
N22 0.0125(6) 0.0196(7) 0.0167(7) 0.0021(5) 0.0046(5) 0.0000(5)
N23 0.0189(7) 0.0147(6) 0.0128(6) -0.0014(5) 0.0002(5) 0.0053(5)
N24 0.0161(6) 0.0181(7) 0.0159(7) -0.0021(5) 0.0015(5) 0.0028(5)
C1 0.0128(7) 0.0171(8) 0.0211(8) 0.0022(6) 0.0018(6) 0.0003(6)
C2 0.0194(8) 0.0199(8) 0.0157(8) 0.0046(6) -0.0011(6) -0.0007(7)
C3 0.0155(7) 0.0156(7) 0.0216(8) 0.0015(6) 0.0066(6) 0.0012(6)
C4 0.0135(7) 0.0170(8) 0.0165(8) -0.0006(6) 0.0019(6) -0.0021(6)
C5 0.0134(7) 0.0177(8) 0.0235(9) -0.0043(7) 0.0018(6) -0.0010(6)
C6 0.0193(8) 0.0274(9) 0.0181(8) -0.0069(7) -0.0016(7) 0.0027(7)
C7 0.0138(7) 0.0194(8) 0.0192(8) 0.0010(6) 0.0059(6) 0.0020(6)
C8 0.0148(7) 0.0179(8) 0.0155(7) 0.0022(6) 0.0013(6) 0.0013(6)
C9 0.0184(8) 0.0188(8) 0.0168(8) -0.0021(6) 0.0082(6) -0.0026(6)
C10 0.0136(7) 0.0192(8) 0.0233(8) -0.0032(7) 0.0074(6) -0.0011(6)
C11 0.0372(11) 0.0226(9) 0.0187(9) -0.0061(7) 0.0157(8) -0.0063(8)
C12 0.0234(9) 0.0195(8) 0.0318(10) -0.0083(7) 0.0188(8) -0.0036(7)
C13 0.0177(7) 0.0185(8) 0.0149(7) -0.0006(6) 0.0075(6) 0.0004(6)
C14 0.0135(7) 0.0156(7) 0.0220(8) 0.0000(6) 0.0067(6) -0.0002(6)
C15 0.0327(10) 0.0150(8) 0.0148(8) 0.0026(6) 0.0109(7) 0.0044(7)
C16 0.0200(8) 0.0139(7) 0.0254(9) 0.0028(6) 0.0143(7) 0.0009(6)
C17 0.0134(7) 0.0151(7) 0.0131(7) -0.0017(6) 0.0001(6) 0.0002(6)
C18 0.0156(7) 0.0176(7) 0.0127(7) -0.0031(6) 0.0049(6) -0.0004(6)
C19 0.0130(7) 0.0197(8) 0.0143(7) -0.0018(6) 0.0010(6) 0.0007(6)
C20 0.0168(7) 0.0151(7) 0.0131(7) 0.0006(6) 0.0041(6) 0.0001(6)
C21 0.0157(7) 0.0171(8) 0.0192(8) -0.0048(6) 0.0042(6) -0.0016(6)
C22 0.0187(8) 0.0210(8) 0.0159(8) -0.0035(6) 0.0080(6) -0.0001(6)
C23 0.0173(8) 0.0213(8) 0.0143(7) 0.0043(6) 0.0024(6) 0.0021(6)
C24 0.0242(8) 0.0192(8) 0.0156(8) 0.0045(6) 0.0111(7) 0.0032(7)
C25 0.0222(8) 0.0147(7) 0.0189(8) 0.0001(6) 0.0109(7) 0.0007(6)
C26 0.0166(7) 0.0168(8) 0.0158(7) -0.0016(6) 0.0050(6) 0.0039(6)
C27 0.0155(7) 0.0221(8) 0.0185(8) 0.0036(7) 0.0085(6) 0.0037(6)
C28 0.0145(7) 0.0189(8) 0.0157(8) -0.0001(6) 0.0031(6) 0.0043(6)
C29 0.0281(10) 0.0248(9) 0.0225(9) 0.0001(7) 0.0106(8) 0.0107(8)
C30 0.0206(9) 0.0250(9) 0.0257(9) -0.0018(8) 0.0031(7) 0.0074(7)
C31 0.0288(9) 0.0188(8) 0.0178(8) 0.0007(7) 0.0078(7) 0.0073(7)
C32 0.0245(9) 0.0161(8) 0.0194(8) -0.0008(6) 0.0033(7) 0.0052(7)
C33 0.0157(7) 0.0169(8) 0.0174(8) 0.0048(6) 0.0014(6) 0.0009(6)
C34 0.0183(8) 0.0216(8) 0.0141(7) 0.0019(6) 0.0070(6) -0.0003(6)
C35 0.0176(8) 0.0192(8) 0.0150(7) -0.0012(6) 0.0041(6) -0.0022(6)
C36 0.0250(9) 0.0207(8) 0.0195(8) -0.0066(7) 0.0127(7) -0.0055(7)
C37 0.0179(8) 0.0170(8) 0.0206(8) 0.0011(6) 0.0077(6) -0.0019(6)
C38 0.0179(8) 0.0194(8) 0.0151(8) 0.0042(6) 0.0013(6) -0.0066(6)
C39 0.0196(8) 0.0230(9) 0.0199(8) -0.0036(7) 0.0099(7) -0.0041(7)
C40 0.0158(7) 0.0183(8) 0.0167(8) 0.0012(6) 0.0037(6) -0.0026(6)
C41 0.0136(7) 0.0156(7) 0.0143(7) 0.0011(6) 0.0017(6) -0.0003(6)
C42 0.0146(7) 0.0170(7) 0.0119(7) 0.0019(6) 0.0051(6) 0.0004(6)
C43 0.0136(7) 0.0204(8) 0.0138(7) -0.0001(6) -0.0005(6) -0.0016(6)
C44 0.0209(8) 0.0152(7) 0.0128(7) -0.0019(6) 0.0060(6) -0.0006(6)
C45 0.0229(8) 0.0158(8) 0.0192(8) 0.0023(6) 0.0100(7) 0.0051(6)
C46 0.0154(7) 0.0177(8) 0.0241(9) -0.0010(7) 0.0055(7) 0.0014(6)
C47 0.0187(8) 0.0153(7) 0.0144(7) -0.0001(6) 0.0052(6) 0.0037(6)
C48 0.0143(7) 0.0147(7) 0.0175(8) -0.0006(6) 0.0029(6) 0.0025(6)

loop_
_atom_type_symbol
_atom_type_description
_atom_type_scat_dispersion_real
_atom_type_scat_dispersion_imag
_atom_type_scat_source
C C 0.0033 0.0016 'International Tables Vol C Tables 4.2.6.8 and 6.1.1.4'
H H 0.0000 0.0000 'International Tables Vol C Tables 4.2.6.8 and 6.1.1.4'
Cl Cl 0.1484 0.1585 'International Tables Vol C Tables 4.2.6.8 and 6.1.1.4'
N N 0.0061 0.0033 'International Tables Vol C Tables 4.2.6.8 and 6.1.1.4'
O O 0.0106 0.0060 'International Tables Vol C Tables 4.2.6.8 and 6.1.1.4'
Tc Tc -1.4390 0.7593 'International Tables Vol C Tables 4.2.6.8 and 6.1.1.4'

loop_
_geom_angle_atom_site_label_1
_geom_angle_atom_site_label_2
_geom_angle_atom_site_label_3
_geom_angle
_geom_angle_site_symmetry_1
_geom_angle_site_symmetry_3
_geom_angle_publ_flag
Cl12 Tc1 Cl11 90.398(14) . . ?
Cl12 Tc1 Cl16 88.765(13) . . ?
Cl13 Tc1 Cl11 88.847(13) . . ?
Cl13 Tc1 Cl12 90.669(14) . . ?
Cl13 Tc1 Cl14 89.450(14) . . ?
Cl13 Tc1 Cl15 177.378(14) . . ?
Cl13 Tc1 Cl16 91.388(13) . . ?
Cl14 Tc1 Cl11 92.050(14) . . ?
Cl14 Tc1 Cl12 177.551(14) . . ?
Cl14 Tc1 Cl15 89.875(14) . . ?
Cl14 Tc1 Cl16 88.786(13) . . ?
Cl15 Tc1 Cl11 88.646(13) . . ?
Cl15 Tc1 Cl12 90.115(14) . . ?
Cl15 Tc1 Cl16 91.130(13) . . ?
Cl16 Tc1 Cl11 179.134(15) . . ?
Cl22 Tc2 Cl21 91.080(14) . . ?
Cl22 Tc2 Cl26 89.472(14) . . ?
Cl23 Tc2 Cl21 88.706(14) . . ?
Cl23 Tc2 Cl22 89.985(14) . . ?
Cl23 Tc2 Cl26 91.153(14) . . ?
Cl24 Tc2 Cl21 90.643(14) . . ?
Cl24 Tc2 Cl22 178.270(14) . . ?
Cl24 Tc2 Cl23 90.212(14) . . ?
Cl24 Tc2 Cl26 88.806(14) . . ?
Cl25 Tc2 Cl21 88.798(14) . . ?
Cl25 Tc2 Cl22 89.599(14) . . ?
Cl25 Tc2 Cl23 177.462(14) . . ?
Cl25 Tc2 Cl24 90.279(14) . . ?
Cl25 Tc2 Cl26 91.346(14) . . ?
Cl26 Tc2 Cl21 179.431(15) . . ?
H1A O1W H1B 112(2) . . ?
H2A O2W H2B 101.9(19) . . ?
H3A O3W H3B 109.9(18) . . ?
C1 N1 H1 119.4 . . ?
C1 N1 C4 121.26(15) . . ?
C4 N1 H1 119.4 . . ?
C2 N2 C3 116.68(15) . . ?
C5 N3 H3 119.4 . . ?
C5 N3 C8 121.26(15) . . ?
C8 N3 H3 119.4 . . ?
C6 N4 C7 116.96(15) . . ?
C9 N5 H5 119.2 . . ?
C9 N5 C12 121.61(15) . . ?
C12 N5 H5 119.2 . . ?
C10 N6 C11 116.88(16) . . ?
C13 N7 H7 119.0 . . ?
C16 N7 H7 119.0 . . ?
C16 N7 C13 121.94(15) . . ?
C14 N8 C15 117.16(15) . . ?
C17 N9 H9 119.2 . . ?
C17 N9 C20 121.51(14) . . ?
C20 N9 H9 119.2 . . ?
C18 N10 C19 117.28(14) . . ?
C21 N11 H11 119.2 . . ?
C21 N11 C24 121.65(14) . . ?
C24 N11 H11 119.2 . . ?
C22 N12 C23 116.79(14) . . ?
C25 N13 H13 119.1 . . ?
C25 N13 C28 121.79(14) . . ?
C28 N13 H13 119.1 . . ?
C26 N14 C27 117.46(14) . . ?
C29 N15 H15 119.2 . . ?
C32 N15 H15 119.2 . . ?
C32 N15 C29 121.68(16) . . ?
C31 N16 C30 117.13(16) . . ?
C33 N17 H17 119.1 . . ?
C33 N17 C36 121.74(15) . . ?
C36 N17 H17 119.1 . . ?
C35 N18 C34 117.07(14) . . ?
C37 N19 H19 119.0 . . ?
C37 N19 C40 122.02(15) . . ?
C40 N19 H19 119.0 . . ?
C38 N20 C39 117.37(15) . . ?
C41 N21 H21 119.3 . . ?
C41 N21 C44 121.43(14) . . ?
C44 N21 H21 119.3 . . ?
C42 N22 C43 117.07(14) . . ?
C45 N23 H23 119.1 . . ?
C48 N23 H23 119.1 . . ?
C48 N23 C45 121.83(15) . . ?
C47 N24 C46 117.44(14) . . ?
N1 C1 H1C 120.7 . . ?
N1 C1 C2 118.57(15) . . ?
C2 C1 H1C 120.7 . . ?
N2 C2 C1 122.61(15) . . ?
N2 C2 H2C 118.7 . . ?
C1 C2 H2C 118.7 . . ?
N2 C3 H3C 118.7 . . ?
N2 C3 C4 122.52(15) . . ?
C4 C3 H3C 118.7 . . ?
N1 C4 C3 118.35(15) . . ?
N1 C4 H4A 120.8 . . ?
C3 C4 H4A 120.8 . . ?
N3 C5 H5A 120.9 . . ?
N3 C5 C6 118.21(16) . . ?
C6 C5 H5A 120.9 . . ?
N4 C6 C5 122.65(16) . . ?
N4 C6 H6A 118.7 . . ?
C5 C6 H6A 118.7 . . ?
N4 C7 H7A 118.9 . . ?
N4 C7 C8 122.13(15) . . ?
C8 C7 H7A 118.9 . . ?
N3 C8 C7 118.78(15) . . ?
N3 C8 H8A 120.6 . . ?
C7 C8 H8A 120.6 . . ?
N5 C9 H9A 120.9 . . ?
N5 C9 C10 118.16(16) . . ?
C10 C9 H9A 120.9 . . ?
N6 C10 C9 122.60(16) . . ?
N6 C10 H10A 118.7 . . ?
C9 C10 H10A 118.7 . . ?
N6 C11 H11A 118.7 . . ?
N6 C11 C12 122.70(17) . . ?
C12 C11 H11A 118.7 . . ?
N5 C12 C11 118.04(16) . . ?
N5 C12 H12A 121.0 . . ?
C11 C12 H12A 121.0 . . ?
N7 C13 H13A 121.1 . . ?
N7 C13 C14 117.83(15) . . ?
C14 C13 H13A 121.1 . . ?
N8 C14 C13 122.43(15) . . ?
N8 C14 H14A 118.8 . . ?
C13 C14 H14A 118.8 . . ?
N8 C15 H15A 118.8 . . ?
N8 C15 C16 122.46(16) . . ?
C16 C15 H15A 118.8 . . ?
N7 C16 C15 118.17(15) . . ?
N7 C16 H16A 120.9 . . ?
C15 C16 H16A 120.9 . . ?
N9 C17 H17A 121.0 . . ?
N9 C17 C18 118.08(14) . . ?
C18 C17 H17A 121.0 . . ?
N10 C18 C17 122.52(15) . . ?
N10 C18 H18A 118.7 . . ?
C17 C18 H18A 118.7 . . ?
N10 C19 H19A 118.9 . . ?
N10 C19 C20 122.28(15) . . ?
C20 C19 H19A 118.9 . . ?
N9 C20 C19 118.33(15) . . ?
N9 C20 H20A 120.8 . . ?
C19 C20 H20A 120.8 . . ?
N11 C21 H21A 120.9 . . ?
N11 C21 C22 118.19(15) . . ?
C22 C21 H21A 120.9 . . ?
N12 C22 C21 122.37(16) . . ?
N12 C22 H22A 118.8 . . ?
C21 C22 H22A 118.8 . . ?
N12 C23 H23A 118.7 . . ?
N12 C23 C24 122.66(16) . . ?
C24 C23 H23A 118.7 . . ?
N11 C24 C23 118.26(15) . . ?
N11 C24 H24A 120.9 . . ?
C23 C24 H24A 120.9 . . ?
N13 C25 H25A 120.9 . . ?
N13 C25 C26 118.30(15) . . ?
C26 C25 H25A 120.9 . . ?
N14 C26 C25 122.15(16) . . ?
N14 C26 H26A 118.9 . . ?
C25 C26 H26A 118.9 . . ?
N14 C27 H27A 118.9 . . ?
N14 C27 C28 122.13(16) . . ?
C28 C27 H27A 118.9 . . ?
N13 C28 C27 118.17(15) . . ?
N13 C28 H28A 120.9 . . ?
C27 C28 H28A 120.9 . . ?
N15 C29 H29A 120.9 . . ?
N15 C29 C30 118.24(18) . . ?
C30 C29 H29A 120.9 . . ?
N16 C30 C29 122.47(18) . . ?
N16 C30 H30A 118.8 . . ?
C29 C30 H30A 118.8 . . ?
N16 C31 H31A 118.9 . . ?
N16 C31 C32 122.28(17) . . ?
C32 C31 H31A 118.9 . . ?
N15 C32 C31 118.21(17) . . ?
N15 C32 H32A 120.9 . . ?
C31 C32 H32A 120.9 . . ?
N17 C33 H33A 120.9 . . ?
N17 C33 C34 118.12(15) . . ?
C34 C33 H33A 120.9 . . ?
N18 C34 C33 122.41(15) . . ?
N18 C34 H34A 118.8 . . ?
C33 C34 H34A 118.8 . . ?
N18 C35 H35A 118.7 . . ?
N18 C35 C36 122.58(16) . . ?
C36 C35 H35A 118.7 . . ?
N17 C36 C35 118.07(16) . . ?
N17 C36 H36A 121.0 . . ?
C35 C36 H36A 121.0 . . ?
N19 C37 H37A 121.0 . . ?
N19 C37 C38 117.91(16) . . ?
C38 C37 H37A 121.0 . . ?
N20 C38 C37 122.39(16) . . ?
N20 C38 H38A 118.8 . . ?
C37 C38 H38A 118.8 . . ?
N20 C39 H39A 118.8 . . ?
N20 C39 C40 122.36(16) . . ?
C40 C39 H39A 118.8 . . ?
N19 C40 C39 117.96(16) . . ?
N19 C40 H40A 121.0 . . ?
C39 C40 H40A 121.0 . . ?
N21 C41 H41A 120.9 . . ?
N21 C41 C42 118.26(15) . . ?
C42 C41 H41A 120.9 . . ?
N22 C42 C41 122.40(15) . . ?
N22 C42 H42A 118.8 . . ?
C41 C42 H42A 118.8 . . ?
N22 C43 H43A 118.7 . . ?
N22 C43 C44 122.51(15) . . ?
C44 C43 H43A 118.7 . . ?
N21 C44 C43 118.32(15) . . ?
N21 C44 H44A 120.8 . . ?
C43 C44 H44A 120.8 . . ?
N23 C45 H45A 120.9 . . ?
N23 C45 C46 118.19(16) . . ?
C46 C45 H45A 120.9 . . ?
N24 C46 C45 122.19(16) . . ?
N24 C46 H46A 118.9 . . ?
C45 C46 H46A 118.9 . . ?
N24 C47 H47A 118.9 . . ?
N24 C47 C48 122.22(16) . . ?
C48 C47 H47A 118.9 . . ?
N23 C48 C47 118.11(15) . . ?
N23 C48 H48A 120.9 . . ?
C47 C48 H48A 120.9 . . ?

loop_
_geom_bond_atom_site_label_1
_geom_bond_atom_site_label_2
_geom_bond_distance
_geom_bond_site_symmetry_2
_geom_bond_publ_flag
Tc1 Cl11 2.3668(4) . ?
Tc1 Cl12 2.3523(4) . ?
Tc1 Cl13 2.3485(4) . ?
Tc1 Cl14 2.3503(4) . ?
Tc1 Cl15 2.3505(4) . ?
Tc1 Cl16 2.3641(4) . ?
Tc2 Cl21 2.3658(4) . ?
Tc2 Cl22 2.3564(4) . ?
Tc2 Cl23 2.3531(4) . ?
Tc2 Cl24 2.3448(4) . ?
Tc2 Cl25 2.3438(4) . ?
Tc2 Cl26 2.3647(4) . ?
O1W H1A 0.789(15) . ?
O1W H1B 0.828(15) . ?
O2W H2A 0.879(16) . ?
O2W H2B 0.891(16) . ?
O3W H3A 0.801(14) . ?
O3W H3B 0.822(14) . ?
N1 H1 0.8800 . ?
N1 C1 1.330(2) . ?
N1 C4 1.336(2) . ?
N2 C2 1.336(2) . ?
N2 C3 1.342(2) . ?
N3 H3 0.8800 . ?
N3 C5 1.332(2) . ?
N3 C8 1.333(2) . ?
N4 C6 1.337(2) . ?
N4 C7 1.338(2) . ?
N5 H5 0.8800 . ?
N5 C9 1.328(2) . ?
N5 C12 1.332(2) . ?
N6 C10 1.331(2) . ?
N6 C11 1.333(2) . ?
N7 H7 0.8800 . ?
N7 C13 1.332(2) . ?
N7 C16 1.325(2) . ?
N8 C14 1.331(2) . ?
N8 C15 1.333(2) . ?
N9 H9 0.8800 . ?
N9 C17 1.333(2) . ?
N9 C20 1.339(2) . ?
N10 C18 1.331(2) . ?
N10 C19 1.340(2) . ?
N11 H11 0.8800 . ?
N11 C21 1.328(2) . ?
N11 C24 1.330(2) . ?
N12 C22 1.334(2) . ?
N12 C23 1.339(2) . ?
N13 H13 0.8800 . ?
N13 C25 1.326(2) . ?
N13 C28 1.332(2) . ?
N14 C26 1.328(2) . ?
N14 C27 1.340(2) . ?
N15 H15 0.8800 . ?
N15 C29 1.326(2) . ?
N15 C32 1.324(2) . ?
N16 C30 1.332(2) . ?
N16 C31 1.327(2) . ?
N17 H17 0.8800 . ?
N17 C33 1.328(2) . ?
N17 C36 1.338(2) . ?
N18 C34 1.337(2) . ?
N18 C35 1.335(2) . ?
N19 H19 0.8800 . ?
N19 C37 1.329(2) . ?
N19 C40 1.334(2) . ?
N20 C38 1.330(2) . ?
N20 C39 1.337(2) . ?
N21 H21 0.8800 . ?
N21 C41 1.327(2) . ?
N21 C44 1.337(2) . ?
N22 C42 1.333(2) . ?
N22 C43 1.335(2) . ?
N23 H23 0.8800 . ?
N23 C45 1.332(2) . ?
N23 C48 1.325(2) . ?
N24 C46 1.333(2) . ?
N24 C47 1.331(2) . ?
C1 H1C 0.9500 . ?
C1 C2 1.377(2) . ?
C2 H2C 0.9500 . ?
C3 H3C 0.9500 . ?
C3 C4 1.378(2) . ?
C4 H4A 0.9500 . ?
C5 H5A 0.9500 . ?
C5 C6 1.382(3) . ?
C6 H6A 0.9500 . ?
C7 H7A 0.9500 . ?
C7 C8 1.379(2) . ?
C8 H8A 0.9500 . ?
C9 H9A 0.9500 . ?
C9 C10 1.382(2) . ?
C10 H10A 0.9500 . ?
C11 H11A 0.9500 . ?
C11 C12 1.380(3) . ?
C12 H12A 0.9500 . ?
C13 H13A 0.9500 . ?
C13 C14 1.386(2) . ?
C14 H14A 0.9500 . ?
C15 H15A 0.9500 . ?
C15 C16 1.382(2) . ?
C16 H16A 0.9500 . ?
C17 H17A 0.9500 . ?
C17 C18 1.384(2) . ?
C18 H18A 0.9500 . ?
C19 H19A 0.9500 . ?
C19 C20 1.376(2) . ?
C20 H20A 0.9500 . ?
C21 H21A 0.9500 . ?
C21 C22 1.385(2) . ?
C22 H22A 0.9500 . ?
C23 H23A 0.9500 . ?
C23 C24 1.374(2) . ?
C24 H24A 0.9500 . ?
C25 H25A 0.9500 . ?
C25 C26 1.383(2) . ?
C26 H26A 0.9500 . ?
C27 H27A 0.9500 . ?
C27 C28 1.377(2) . ?
C28 H28A 0.9500 . ?
C29 H29A 0.9500 . ?
C29 C30 1.379(3) . ?
C30 H30A 0.9500 . ?
C31 H31A 0.9500 . ?
C31 C32 1.387(2) . ?
C32 H32A 0.9500 . ?
C33 H33A 0.9500 . ?
C33 C34 1.385(2) . ?
C34 H34A 0.9500 . ?
C35 H35A 0.9500 . ?
C35 C36 1.379(2) . ?
C36 H36A 0.9500 . ?
C37 H37A 0.9500 . ?
C37 C38 1.384(2) . ?
C38 H38A 0.9500 . ?
C39 H39A 0.9500 . ?
C39 C40 1.378(2) . ?
C40 H40A 0.9500 . ?
C41 H41A 0.9500 . ?
C41 C42 1.385(2) . ?
C42 H42A 0.9500 . ?
C43 H43A 0.9500 . ?
C43 C44 1.376(2) . ?
C44 H44A 0.9500 . ?
C45 H45A 0.9500 . ?
C45 C46 1.381(2) . ?
C46 H46A 0.9500 . ?
C47 H47A 0.9500 . ?
C47 C48 1.387(2) . ?
C48 H48A 0.9500 . ?

loop_
_geom_hbond_atom_site_label_D
_geom_hbond_atom_site_label_H
_geom_hbond_atom_site_label_A
_geom_hbond_distance_DH
_geom_hbond_distance_HA
_geom_hbond_distance_DA
_geom_hbond_angle_DHA
_geom_hbond_site_symmetry_A
_geom_hbond_publ_flag
O1W H1A Cl1 0.789(15) 2.297(17) 3.0572(14) 162(2) . yes
O1W H1B Cl2 0.828(15) 2.461(17) 3.2502(14) 160(2) . yes
O2W H2A Cl7 0.879(16) 2.350(16) 3.1927(17) 161(2) . yes
O2W H2B Cl4 0.891(16) 2.287(16) 3.1593(16) 166(2) . yes
O3W H3A Cl2 0.801(14) 2.344(16) 3.1135(13) 161(2) . yes
O3W H3B Cl1 0.822(14) 2.469(16) 3.2528(14) 159.7(19) . yes
N1 H1 O1W 0.88 1.80 2.6743(19) 170.1 . yes
N3 H3 O3W 0.88 1.83 2.6931(19) 164.9 . yes
N5 H5 Cl1 0.88 2.16 3.0196(15) 165.7 . yes
N7 H7 Cl2 0.88 2.17 3.0112(14) 159.4 . yes
N9 H9 Cl3 0.88 2.59 3.2138(13) 128.2 . yes
N9 H9 Cl4 0.88 2.43 3.1282(14) 137.1 . yes
N11 H11 Cl3 0.88 2.41 3.1009(14) 135.4 . yes
N11 H11 Cl4 0.88 2.68 3.3277(14) 131.7 . yes
N13 H13 Cl3 0.88 2.16 3.0100(14) 161.4 . yes
N15 H15 Cl5 0.88 2.12 2.9697(15) 162.1 . yes
N17 H17 Cl7 0.88 2.55 3.2463(15) 136.7 . yes
N17 H17 Cl8 0.88 2.54 3.1845(14) 130.5 . yes
N19 H19 Cl8 0.88 2.16 3.0182(14) 165.1 . yes
N21 H21 Cl7 0.88 2.41 3.1217(14) 137.8 . yes
N21 H21 Cl8 0.88 2.66 3.2794(14) 128.5 . yes
N23 H23 Cl6 0.88 2.18 2.9922(14) 153.9 . yes

loop_
_geom_torsion_atom_site_label_1
_geom_torsion_atom_site_label_2
_geom_torsion_atom_site_label_3
_geom_torsion_atom_site_label_4
_geom_torsion
_geom_torsion_site_symmetry_1
_geom_torsion_site_symmetry_2
_geom_torsion_site_symmetry_3
_geom_torsion_site_symmetry_4
_geom_torsion_publ_flag
N1 C1 C2 N2 0.7(3) . . . . ?
N2 C3 C4 N1 0.1(2) . . . . ?
N3 C5 C6 N4 -0.5(3) . . . . ?
N4 C7 C8 N3 -0.9(3) . . . . ?
N5 C9 C10 N6 -0.6(3) . . . . ?
N6 C11 C12 N5 -0.1(3) . . . . ?
N7 C13 C14 N8 -0.8(2) . . . . ?
N8 C15 C16 N7 -0.3(2) . . . . ?
N9 C17 C18 N10 0.0(2) . . . . ?
N10 C19 C20 N9 0.9(2) . . . . ?
N11 C21 C22 N12 0.5(3) . . . . ?
N12 C23 C24 N11 -0.2(3) . . . . ?
N13 C25 C26 N14 0.2(2) . . . . ?
N14 C27 C28 N13 0.1(2) . . . . ?
N15 C29 C30 N16 0.1(3) . . . . ?
N16 C31 C32 N15 0.6(3) . . . . ?
N17 C33 C34 N18 0.5(3) . . . . ?
N18 C35 C36 N17 0.1(3) . . . . ?
N19 C37 C38 N20 0.0(2) . . . . ?
N20 C39 C40 N19 0.5(3) . . . . ?
N21 C41 C42 N22 0.6(2) . . . . ?
N22 C43 C44 N21 1.2(3) . . . . ?
N23 C45 C46 N24 0.8(3) . . . . ?
N24 C47 C48 N23 -0.6(2) . . . . ?
C1 N1 C4 C3 0.1(2) . . . . ?
C2 N2 C3 C4 0.2(2) . . . . ?
C3 N2 C2 C1 -0.6(2) . . . . ?
C4 N1 C1 C2 -0.5(2) . . . . ?
C5 N3 C8 C7 0.6(2) . . . . ?
C6 N4 C7 C8 0.4(3) . . . . ?
C7 N4 C6 C5 0.2(3) . . . . ?
C8 N3 C5 C6 0.0(2) . . . . ?
C9 N5 C12 C11 -0.7(2) . . . . ?
C10 N6 C11 C12 0.6(3) . . . . ?
C11 N6 C10 C9 -0.2(3) . . . . ?
C12 N5 C9 C10 1.0(2) . . . . ?
C13 N7 C16 C15 -0.3(2) . . . . ?
C14 N8 C15 C16 0.3(2) . . . . ?
C15 N8 C14 C13 0.3(2) . . . . ?
C16 N7 C13 C14 0.8(2) . . . . ?
C17 N9 C20 C19 -1.0(2) . . . . ?
C18 N10 C19 C20 -0.4(2) . . . . ?
C19 N10 C18 C17 0.0(2) . . . . ?
C20 N9 C17 C18 0.5(2) . . . . ?
C21 N11 C24 C23 2.5(2) . . . . ?
C22 N12 C23 C24 -1.8(2) . . . . ?
C23 N12 C22 C21 1.6(2) . . . . ?
C24 N11 C21 C22 -2.7(2) . . . . ?
C25 N13 C28 C27 -0.8(2) . . . . ?
C26 N14 C27 C28 0.7(2) . . . . ?
C27 N14 C26 C25 -0.9(2) . . . . ?
C28 N13 C25 C26 0.6(2) . . . . ?
C29 N15 C32 C31 -0.8(2) . . . . ?
C30 N16 C31 C32 -0.1(3) . . . . ?
C31 N16 C30 C29 -0.3(3) . . . . ?
C32 N15 C29 C30 0.5(3) . . . . ?
C33 N17 C36 C35 1.2(2) . . . . ?
C34 N18 C35 C36 -1.0(2) . . . . ?
C35 N18 C34 C33 0.7(2) . . . . ?
C36 N17 C33 C34 -1.5(2) . . . . ?
C37 N19 C40 C39 -1.0(2) . . . . ?
C38 N20 C39 C40 0.2(3) . . . . ?
C39 N20 C38 C37 -0.4(2) . . . . ?
C40 N19 C37 C38 0.7(2) . . . . ?
C41 N21 C44 C43 -1.1(2) . . . . ?
C42 N22 C43 C44 -0.4(2) . . . . ?
C43 N22 C42 C41 -0.6(2) . . . . ?
C44 N21 C41 C42 0.3(2) . . . . ?
C45 N23 C48 C47 0.3(2) . . . . ?
C46 N24 C47 C48 1.0(2) . . . . ?
C47 N24 C46 C45 -1.0(2) . . . . ?
C48 N23 C45 C46 -0.4(2) . . . . ?
